data_7220470
loop_
_publ_author_name
'Shang, Xianmei'
'Zhao, Bin'
'Xiang, Guangya'
'Guedes da Silva, M. F\'atima C.'
'Pombeiro, Armando J. L.'

_publ_section_title
;
 Dimeric diorganotin(IV) complexes with arylhydrazones of \b-diketones:
 synthesis, structures, cytotoxicity and apoptosis properties
;
_journal_name_full 'RSC Adv.'
_journal_paper_doi 10.1039/C5RA06658A
_journal_year 2015
_chemical_formula_moiety 'C38 H54 N6 O10 Sn2'
_chemical_formula_sum 'C38 H54 N6 O10 Sn2'
_chemical_formula_weight 992.25
_chemical_name_systematic
;
 ?
;
_space_group_crystal_system triclinic
_space_group_IT_number 2
_space_group_name_Hall '-P 1'
_space_group_name_H-M_alt 'P -1'
_symmetry_space_group_name_Hall '-P 1'
_symmetry_space_group_name_H-M 'P -1'
_atom_sites_solution_hydrogens mixed
_audit_creation_method SHELXL-2014
_audit_update_record
;
2015-04-06 deposited with the CCDC.
2015-05-13 downloaded from the CCDC.
;
_cell_angle_alpha 98.9150(10)
_cell_angle_beta 115.946(2)
_cell_angle_gamma 92.7020(10)
_cell_formula_units_Z 1
_cell_length_a 9.9310(8)
_cell_length_b 11.1041(8)
_cell_length_c 11.1694(9)
_cell_measurement_reflns_used 5815
_cell_measurement_temperature 298(2)
_cell_measurement_theta_max 28.23
_cell_measurement_theta_min 2.30
_cell_volume 1084.98(15)
_computing_cell_refinement 'Bruker SMART'
_computing_data_collection 'Bruker SMART'
_computing_data_reduction 'Bruker SAINT'
_computing_structure_refinement 'SHELXL-2014 (Sheldrick, 2014)'
_computing_structure_solution 'SHELXS-2014 (Sheldrick, 2014)'
_diffrn_ambient_temperature 298(2)
_diffrn_measured_fraction_theta_full 0.988
_diffrn_measured_fraction_theta_max 0.987
_diffrn_measurement_device_type 'CCD area detector'
_diffrn_measurement_method 'phi and omega scans'
_diffrn_radiation_source 'fine-focus sealed tube'
_diffrn_radiation_type MoK\a
_diffrn_radiation_wavelength 0.71073
_diffrn_reflns_av_R_equivalents 0.0384
_diffrn_reflns_av_unetI/netI 0.0368
_diffrn_reflns_laue_measured_fraction_full 0.988
_diffrn_reflns_laue_measured_fraction_max 0.987
_diffrn_reflns_limit_h_max 12
_diffrn_reflns_limit_h_min -10
_diffrn_reflns_limit_k_max 13
_diffrn_reflns_limit_k_min -10
_diffrn_reflns_limit_l_max 13
_diffrn_reflns_limit_l_min -13
_diffrn_reflns_number 6425
_diffrn_reflns_point_group_measured_fraction_full 0.988
_diffrn_reflns_point_group_measured_fraction_max 0.987
_diffrn_reflns_theta_full 25.242
_diffrn_reflns_theta_max 25.500
_diffrn_reflns_theta_min 1.872
_exptl_absorpt_coefficient_mu 1.210
_exptl_absorpt_correction_type none
_exptl_crystal_colour white
_exptl_crystal_density_diffrn 1.519
_exptl_crystal_description prism
_exptl_crystal_F_000 504
_exptl_crystal_size_max 0.150
_exptl_crystal_size_mid 0.120
_exptl_crystal_size_min 0.100
_refine_diff_density_max 0.427
_refine_diff_density_min -0.418
_refine_diff_density_rms 0.068
_refine_ls_extinction_method none
_refine_ls_goodness_of_fit_ref 1.114
_refine_ls_hydrogen_treatment mixed
_refine_ls_matrix_type full
_refine_ls_number_parameters 320
_refine_ls_number_reflns 3987
_refine_ls_number_restraints 18
_refine_ls_restrained_S_all 1.118
_refine_ls_R_factor_all 0.0301
_refine_ls_R_factor_gt 0.0291
_refine_ls_shift/su_max 0.001
_refine_ls_shift/su_mean 0.000
_refine_ls_structure_factor_coef Fsqd
_refine_ls_weighting_details 'w=1/[\s^2^(Fo^2^)+(0.0350P)^2^+0.3302P] where P=(Fo^2^+2Fc^2^)/3'
_refine_ls_weighting_scheme calc
_refine_ls_wR_factor_gt 0.0725
_refine_ls_wR_factor_ref 0.0733
_reflns_Friedel_coverage 0.000
_reflns_number_gt 3847
_reflns_number_total 3987
_reflns_threshold_expression 'I > 2\s(I)'
_cod_data_source_file c5ra06658a1.cif
_cod_data_source_block 6
_cod_database_code 7220470
_shelx_space_group_comment
;
The symmetry employed for this shelxl refinement is uniquely defined
by the following loop, which should always be used as a source of
symmetry information in preference to the above space-group names.
They are only intended as comments.
;
_shelx_estimated_absorpt_t_min 0.839
_shelx_estimated_absorpt_t_max 0.889
_shelxl_version_number 2014-3

loop_
_space_group_symop_operation_xyz
'x, y, z'
'-x, -y, -z'

loop_
_atom_site_label
_atom_site_type_symbol
_atom_site_fract_x
_atom_site_fract_y
_atom_site_fract_z
_atom_site_U_iso_or_equiv
_atom_site_adp_type
_atom_site_occupancy
_atom_site_site_symmetry_order
_atom_site_calc_flag
_atom_site_refinement_flags_posn
_atom_site_refinement_flags_adp
_atom_site_refinement_flags_occupancy
_atom_site_disorder_assembly
_atom_site_disorder_group
Sn1 Sn 0.43070(2) 0.36239(2) 0.33954(2) 0.04723(9) Uani 1 1 d . . . . .
C1 C 0.6535(3) 0.3214(2) 0.6074(3) 0.0451(5) Uani 1 1 d . . . . .
C3 C 0.7052(3) 0.1099(2) 0.5859(3) 0.0527(6) Uani 1 1 d . . . . .
H3 H 0.6905 0.0328 0.5324 0.063 Uiso 1 1 calc R U . . .
C2 C 0.6318(3) 0.2043(2) 0.5266(3) 0.0434(5) Uani 1 1 d . . . . .
C7 C 0.4361(3) 0.0480(3) 0.1839(3) 0.0498(6) Uani 1 1 d . . . . .
C6 C 0.7518(3) 0.3416(2) 0.7449(3) 0.0493(6) Uani 1 1 d . . . . .
H6 H 0.7706 0.4189 0.7993 0.059 Uiso 1 1 calc R U . . .
C4 C 0.7992(3) 0.1293(3) 0.7226(3) 0.0540(7) Uani 1 1 d . . . . .
H4 H 0.8471 0.0659 0.7625 0.065 Uiso 1 1 calc R U . . .
C5 C 0.8211(3) 0.2451(3) 0.7996(3) 0.0496(6) Uani 1 1 d . . . . .
C10 C 0.4530(4) -0.0799(3) 0.1347(3) 0.0625(8) Uani 1 1 d . . . . .
C8 C 0.3340(3) 0.1205(3) 0.0923(3) 0.0543(6) Uani 1 1 d . . . . .
C9 C 0.2328(4) 0.0701(3) -0.0523(3) 0.0690(8) Uani 1 1 d . . . . .
H9A H 0.1577 0.0079 -0.0595 0.104 Uiso 1 1 calc R U . . .
H9B H 0.2906 0.0348 -0.0955 0.104 Uiso 1 1 calc R U . . .
H9C H 0.1843 0.1349 -0.0958 0.104 Uiso 1 1 calc R U . . .
C11 C 0.5560(4) -0.1484(3) 0.2386(4) 0.0728(9) Uani 1 1 d . . . . .
H11A H 0.5992 -0.0962 0.3269 0.109 Uiso 1 1 calc R U . . .
H11B H 0.4992 -0.2206 0.2388 0.109 Uiso 1 1 calc R U . . .
H11C H 0.6352 -0.1718 0.2161 0.109 Uiso 1 1 calc R U . . .
C1A C 0.5472(18) 0.4537(17) 0.2578(18) 0.082(6) Uani 0.57 1 d D . P A 1
H1A1 H 0.4734 0.4725 0.1734 0.099 Uiso 0.57 1 calc R U P A 1
H1A2 H 0.5968 0.5315 0.3194 0.099 Uiso 0.57 1 calc R U P A 1
C2A C 0.6610(17) 0.3932(9) 0.2296(16) 0.097(5) Uani 0.57 1 d D . P A 1
H2A1 H 0.6155 0.3110 0.1776 0.116 Uiso 0.57 1 calc R U P A 1
H2A2 H 0.7424 0.3844 0.3155 0.116 Uiso 0.57 1 calc R U P A 1
C3A C 0.730(2) 0.4562(18) 0.1535(17) 0.148(6) Uani 0.57 1 d D . P A 1
H3A1 H 0.7828 0.3982 0.1221 0.178 Uiso 0.57 1 calc R U P A 1
H3A2 H 0.6480 0.4758 0.0738 0.178 Uiso 0.57 1 calc R U P A 1
C4A C 0.835(2) 0.5696(14) 0.232(2) 0.168(7) Uani 0.57 1 d D . P A 1
H4A1 H 0.7868 0.6249 0.2710 0.252 Uiso 0.57 1 calc R U P A 1
H4A2 H 0.8615 0.6080 0.1726 0.252 Uiso 0.57 1 calc R U P A 1
H4A3 H 0.9240 0.5496 0.3026 0.252 Uiso 0.57 1 calc R U P A 1
C1A' C 0.552(2) 0.4672(18) 0.2606(18) 0.058(6) Uani 0.43 1 d D . P A 2
H1A3 H 0.4879 0.4672 0.1657 0.070 Uiso 0.43 1 calc R U P A 2
H1A4 H 0.5789 0.5517 0.3097 0.070 Uiso 0.43 1 calc R U P A 2
C2A' C 0.690(2) 0.415(2) 0.274(2) 0.137(10) Uani 0.43 1 d D . P A 2
H2A3 H 0.6599 0.3347 0.2152 0.165 Uiso 0.43 1 calc R U P A 2
H2A4 H 0.7437 0.4024 0.3667 0.165 Uiso 0.43 1 calc R U P A 2
C3A' C 0.800(2) 0.487(3) 0.243(3) 0.184(15) Uani 0.43 1 d D . P A 2
H3A3 H 0.8560 0.5546 0.3192 0.221 Uiso 0.43 1 calc R U P A 2
H3A4 H 0.8724 0.4340 0.2364 0.221 Uiso 0.43 1 calc R U P A 2
C4A' C 0.735(3) 0.538(3) 0.119(2) 0.163(9) Uani 0.43 1 d D . P A 2
H4A4 H 0.7529 0.4898 0.0500 0.245 Uiso 0.43 1 calc R U P A 2
H4A5 H 0.7801 0.6213 0.1379 0.245 Uiso 0.43 1 calc R U P A 2
H4A6 H 0.6278 0.5363 0.0886 0.245 Uiso 0.43 1 calc R U P A 2
C1B C 0.2174(3) 0.3415(3) 0.3384(3) 0.0577(7) Uani 1 1 d D . . . .
H1B1 H 0.2147 0.4093 0.4032 0.069 Uiso 1 1 calc R U . . .
H1B2 H 0.1406 0.3479 0.2492 0.069 Uiso 1 1 calc R U . . .
C2B C 0.1773(4) 0.2254(4) 0.3711(5) 0.0836(11) Uani 1 1 d D . . . .
H2B1 H 0.2534 0.2176 0.4601 0.100 Uiso 0.69 1 calc R U P B 1
H2B2 H 0.1762 0.1567 0.3053 0.100 Uiso 0.69 1 calc R U P B 1
C3B C 0.0212(13) 0.2206(12) 0.3701(16) 0.111(6) Uani 0.69 1 d D . P C 1
H3B1 H 0.0208 0.2938 0.4299 0.133 Uiso 0.69 1 calc R U P C 1
H3B2 H -0.0546 0.2229 0.2791 0.133 Uiso 0.69 1 calc R U P C 1
C4B C -0.0222(9) 0.1132(7) 0.4118(9) 0.108(2) Uani 0.69 1 d D . P C 1
H4B1 H -0.0133 0.0399 0.3590 0.162 Uiso 0.69 1 calc R U P C 1
H4B2 H -0.1248 0.1125 0.3977 0.162 Uiso 0.69 1 calc R U P C 1
H4B3 H 0.0430 0.1164 0.5063 0.162 Uiso 0.69 1 calc R U P C 1
C3B' C 0.021(2) 0.200(3) 0.355(2) 0.103(12) Uani 0.31 1 d D . P C 2
H3B3 H -0.0425 0.2513 0.2962 0.124 Uiso 0.31 1 calc R U P C 2
H3B4 H -0.0179 0.1149 0.3098 0.124 Uiso 0.31 1 calc R U P C 2
C4B' C 0.009(3) 0.221(3) 0.482(2) 0.193(14) Uani 0.31 1 d D . P C 2
H4B4 H 0.0766 0.1753 0.5431 0.290 Uiso 0.31 1 calc R U P C 2
H4B5 H -0.0929 0.1951 0.4637 0.290 Uiso 0.31 1 calc R U P C 2
H4B6 H 0.0346 0.3072 0.5214 0.290 Uiso 0.31 1 calc R U P C 2
N2 N 0.5327(2) 0.19347(19) 0.3874(2) 0.0448(5) Uani 1 1 d . . . . .
N1 N 0.9200(3) 0.2653(2) 0.9459(2) 0.0597(6) Uani 1 1 d . . . . .
N3 N 0.5223(3) 0.0854(2) 0.3154(2) 0.0462(5) Uani 1 1 d . . . . .
O1 O 0.5777(2) 0.40936(16) 0.54859(19) 0.0548(5) Uani 1 1 d . . . . .
O5 O 0.3276(3) 0.2284(2) 0.1366(2) 0.0666(6) Uani 1 1 d . . . . .
O3 O 0.9593(3) 0.1766(2) 0.9984(2) 0.0760(7) Uani 1 1 d . . . . .
O2 O 0.9596(4) 0.3702(3) 1.0095(3) 0.1010(10) Uani 1 1 d . . . . .
O4 O 0.3877(4) -0.1298(3) 0.0174(3) 0.1001(10) Uani 1 1 d . . . . .
H2B3 H 0.223(18) 0.136(15) 0.378(17) 0.120 Uiso 0.31 1 d . U P D 2
H2B4 H 0.230(18) 0.240(15) 0.487(18) 0.120 Uiso 0.31 1 d . U P E 2

loop_
_atom_site_aniso_label
_atom_site_aniso_U_11
_atom_site_aniso_U_22
_atom_site_aniso_U_33
_atom_site_aniso_U_23
_atom_site_aniso_U_13
_atom_site_aniso_U_12
Sn1 0.05109(13) 0.04577(12) 0.03938(12) 0.01202(8) 0.01381(9) 0.01117(8)
C1 0.0460(13) 0.0412(12) 0.0423(13) 0.0093(10) 0.0141(11) 0.0089(10)
C3 0.0627(16) 0.0435(14) 0.0492(15) 0.0098(11) 0.0217(13) 0.0161(12)
C2 0.0464(13) 0.0412(12) 0.0418(13) 0.0094(10) 0.0182(11) 0.0101(10)
C7 0.0522(14) 0.0514(14) 0.0424(14) 0.0031(11) 0.0202(12) 0.0052(11)
C6 0.0530(14) 0.0430(13) 0.0426(14) 0.0058(11) 0.0137(11) 0.0088(11)
C4 0.0564(15) 0.0491(14) 0.0516(15) 0.0172(12) 0.0164(13) 0.0185(12)
C5 0.0456(13) 0.0559(15) 0.0415(13) 0.0121(11) 0.0131(11) 0.0114(11)
C10 0.0648(18) 0.0545(16) 0.0592(19) -0.0052(14) 0.0253(15) 0.0048(14)
C8 0.0537(15) 0.0619(17) 0.0473(15) 0.0057(13) 0.0243(13) 0.0078(13)
C9 0.069(2) 0.077(2) 0.0510(17) 0.0054(15) 0.0199(15) 0.0140(16)
C11 0.089(2) 0.0505(17) 0.077(2) 0.0049(16) 0.038(2) 0.0197(16)
C1A 0.080(10) 0.085(10) 0.103(11) 0.060(8) 0.045(8) 0.029(7)
C2A 0.137(11) 0.060(4) 0.142(11) 0.022(5) 0.103(10) 0.030(5)
C3A 0.156(14) 0.187(14) 0.173(15) 0.065(14) 0.129(13) 0.020(12)
C4A 0.182(17) 0.145(12) 0.23(2) 0.069(14) 0.131(16) 0.017(12)
C1A' 0.092(13) 0.040(5) 0.055(8) 0.007(5) 0.046(8) 0.007(6)
C2A' 0.086(9) 0.25(3) 0.125(15) 0.101(16) 0.066(10) 0.041(13)
C3A' 0.18(2) 0.26(3) 0.25(3) 0.19(3) 0.17(2) 0.14(2)
C4A' 0.20(2) 0.19(2) 0.18(2) 0.117(19) 0.125(18) 0.070(17)
C1B 0.0464(14) 0.0591(16) 0.0551(16) 0.0066(13) 0.0123(13) 0.0133(12)
C2B 0.067(2) 0.087(3) 0.106(3) 0.041(2) 0.040(2) 0.0172(19)
C3B 0.095(9) 0.109(7) 0.141(14) 0.029(7) 0.062(8) 0.023(6)
C4B 0.106(5) 0.109(5) 0.122(6) 0.010(5) 0.070(5) -0.008(4)
C3B' 0.065(13) 0.18(3) 0.047(8) 0.003(11) 0.025(8) -0.041(14)
C4B' 0.19(3) 0.29(4) 0.13(2) 0.02(2) 0.10(2) 0.08(3)
N2 0.0491(11) 0.0424(11) 0.0381(11) 0.0055(9) 0.0160(9) 0.0083(9)
N1 0.0560(14) 0.0676(16) 0.0446(13) 0.0139(12) 0.0113(11) 0.0141(12)
N3 0.0500(12) 0.0432(11) 0.0440(12) 0.0040(9) 0.0213(10) 0.0061(9)
O1 0.0659(12) 0.0377(9) 0.0426(10) 0.0076(8) 0.0074(9) 0.0171(8)
O5 0.0784(14) 0.0625(13) 0.0433(11) 0.0071(9) 0.0133(10) 0.0196(11)
O3 0.0785(15) 0.0787(15) 0.0559(13) 0.0286(11) 0.0109(11) 0.0217(12)
O2 0.129(2) 0.0721(16) 0.0506(14) 0.0045(12) -0.0031(15) 0.0126(16)
O4 0.114(2) 0.0792(17) 0.0661(17) -0.0213(14) 0.0144(15) 0.0247(16)

loop_
_atom_type_symbol
_atom_type_description
_atom_type_scat_dispersion_real
_atom_type_scat_dispersion_imag
_atom_type_scat_source
C C 0.0033 0.0016 'International Tables Vol C Tables 4.2.6.8 and 6.1.1.4'
H H 0.0000 0.0000 'International Tables Vol C Tables 4.2.6.8 and 6.1.1.4'
O O 0.0106 0.0060 'International Tables Vol C Tables 4.2.6.8 and 6.1.1.4'
N N 0.0061 0.0033 'International Tables Vol C Tables 4.2.6.8 and 6.1.1.4'
Sn Sn -0.6537 1.4246 'International Tables Vol C Tables 4.2.6.8 and 6.1.1.4'

loop_
_geom_angle_atom_site_label_1
_geom_angle_atom_site_label_2
_geom_angle_atom_site_label_3
_geom_angle
C1A Sn1 O1 102.0(5)
C1A Sn1 C1B 141.5(4)
O1 Sn1 C1B 101.89(10)
O1 Sn1 C1A' 100.3(5)
C1B Sn1 C1A' 140.3(5)
C1A Sn1 N2 107.6(4)
O1 Sn1 N2 76.11(7)
C1B Sn1 N2 107.22(10)
C1A' Sn1 N2 109.9(5)
C1A Sn1 O5 85.3(5)
O1 Sn1 O5 151.86(7)
C1B Sn1 O5 87.70(10)
C1A' Sn1 O5 87.9(4)
N2 Sn1 O5 75.79(8)
O1 C1 C6 122.1(2)
O1 C1 C2 118.7(2)
C6 C1 C2 119.3(2)
C4 C3 C2 120.7(2)
C4 C3 H3 119.6
C2 C3 H3 119.6
C3 C2 C1 119.9(2)
C3 C2 N2 125.0(2)
C1 C2 N2 115.1(2)
N3 C7 C8 125.8(2)
N3 C7 C10 112.3(3)
C8 C7 C10 121.9(3)
C5 C6 C1 118.8(2)
C5 C6 H6 120.6
C1 C6 H6 120.6
C3 C4 C5 118.5(2)
C3 C4 H4 120.7
C5 C4 H4 120.7
C4 C5 C6 122.7(2)
C4 C5 N1 118.5(2)
C6 C5 N1 118.8(2)
O4 C10 C7 122.7(3)
O4 C10 C11 119.7(3)
C7 C10 C11 117.6(3)
O5 C8 C7 119.8(3)
O5 C8 C9 117.2(3)
C7 C8 C9 123.0(3)
C8 C9 H9A 109.5
C8 C9 H9B 109.5
H9A C9 H9B 109.5
C8 C9 H9C 109.5
H9A C9 H9C 109.5
H9B C9 H9C 109.5
C10 C11 H11A 109.5
C10 C11 H11B 109.5
H11A C11 H11B 109.5
C10 C11 H11C 109.5
H11A C11 H11C 109.5
H11B C11 H11C 109.5
C2A C1A Sn1 118.8(11)
C2A C1A H1A1 107.6
Sn1 C1A H1A1 107.6
C2A C1A H1A2 107.6
Sn1 C1A H1A2 107.6
H1A1 C1A H1A2 107.1
C1A C2A C3A 116.9(12)
C1A C2A H2A1 108.1
C3A C2A H2A1 108.1
C1A C2A H2A2 108.1
C3A C2A H2A2 108.1
H2A1 C2A H2A2 107.3
C4A C3A C2A 115.6(14)
C4A C3A H3A1 108.4
C2A C3A H3A1 108.4
C4A C3A H3A2 108.4
C2A C3A H3A2 108.4
H3A1 C3A H3A2 107.4
C3A C4A H4A1 109.5
C3A C4A H4A2 109.5
H4A1 C4A H4A2 109.5
C3A C4A H4A3 109.5
H4A1 C4A H4A3 109.5
H4A2 C4A H4A3 109.5
C2A' C1A' Sn1 111.0(13)
C2A' C1A' H1A3 109.4
Sn1 C1A' H1A3 109.4
C2A' C1A' H1A4 109.4
Sn1 C1A' H1A4 109.4
H1A3 C1A' H1A4 108.0
C1A' C2A' C3A' 118.0(15)
C1A' C2A' H2A3 107.8
C3A' C2A' H2A3 107.8
C1A' C2A' H2A4 107.8
C3A' C2A' H2A4 107.8
H2A3 C2A' H2A4 107.2
C4A' C3A' C2A' 116.2(19)
C4A' C3A' H3A3 108.2
C2A' C3A' H3A3 108.2
C4A' C3A' H3A4 108.2
C2A' C3A' H3A4 108.2
H3A3 C3A' H3A4 107.4
C3A' C4A' H4A4 109.5
C3A' C4A' H4A5 109.5
H4A4 C4A' H4A5 109.5
C3A' C4A' H4A6 109.5
H4A4 C4A' H4A6 109.5
H4A5 C4A' H4A6 109.5
C2B C1B Sn1 115.7(2)
C2B C1B H1B1 108.4
Sn1 C1B H1B1 108.4
C2B C1B H1B2 108.4
Sn1 C1B H1B2 108.4
H1B1 C1B H1B2 107.4
C1B C2B C3B' 117.4(12)
C1B C2B C3B 111.4(6)
C1B C2B H2B1 109.3
C3B C2B H2B1 109.3
C1B C2B H2B2 109.3
C3B C2B H2B2 109.3
H2B1 C2B H2B2 108.0
C1B C2B H2B3 135(9)
C3B' C2B H2B3 105(8)
C1B C2B H2B4 107(8)
C3B' C2B H2B4 93(8)
H2B3 C2B H2B4 84(10)
C4B C3B C2B 115.0(9)
C4B C3B H3B1 108.5
C2B C3B H3B1 108.5
C4B C3B H3B2 108.5
C2B C3B H3B2 108.5
H3B1 C3B H3B2 107.5
C3B C4B H4B1 109.5
C3B C4B H4B2 109.5
H4B1 C4B H4B2 109.5
C3B C4B H4B3 109.5
H4B1 C4B H4B3 109.5
H4B2 C4B H4B3 109.5
C4B' C3B' C2B 114.5(16)
C4B' C3B' H3B3 108.6
C2B C3B' H3B3 108.6
C4B' C3B' H3B4 108.6
C2B C3B' H3B4 108.6
H3B3 C3B' H3B4 107.6
C3B' C4B' H4B4 109.5
C3B' C4B' H4B5 109.5
H4B4 C4B' H4B5 109.5
C3B' C4B' H4B6 109.5
H4B4 C4B' H4B6 109.5
H4B5 C4B' H4B6 109.5
N3 N2 C2 112.9(2)
N3 N2 Sn1 134.24(17)
C2 N2 Sn1 112.86(15)
O2 N1 O3 122.8(3)
O2 N1 C5 118.4(2)
O3 N1 C5 118.9(3)
N2 N3 C7 126.4(2)
C1 O1 Sn1 117.17(15)
C8 O5 Sn1 137.89(19)

loop_
_geom_bond_atom_site_label_1
_geom_bond_atom_site_label_2
_geom_bond_distance
Sn1 C1A 2.074(17)
Sn1 O1 2.1031(18)
Sn1 C1B 2.114(3)
Sn1 C1A' 2.17(2)
Sn1 N2 2.201(2)
Sn1 O5 2.275(2)
C1 O1 1.338(3)
C1 C6 1.386(4)
C1 C2 1.412(3)
C3 C4 1.371(4)
C3 C2 1.391(4)
C3 H3 0.9300
C2 N2 1.411(3)
C7 N3 1.319(4)
C7 C8 1.466(4)
C7 C10 1.486(4)
C6 C5 1.378(4)
C6 H6 0.9300
C4 C5 1.382(4)
C4 H4 0.9300
C5 N1 1.465(4)
C10 O4 1.201(4)
C10 C11 1.510(5)
C8 O5 1.240(4)
C8 C9 1.475(4)
C9 H9A 0.9600
C9 H9B 0.9600
C9 H9C 0.9600
C11 H11A 0.9600
C11 H11B 0.9600
C11 H11C 0.9600
C1A C2A 1.464(12)
C1A H1A1 0.9700
C1A H1A2 0.9700
C2A C3A 1.524(13)
C2A H2A1 0.9700
C2A H2A2 0.9700
C3A C4A 1.475(16)
C3A H3A1 0.9700
C3A H3A2 0.9700
C4A H4A1 0.9600
C4A H4A2 0.9600
C4A H4A3 0.9600
C1A' C2A' 1.465(16)
C1A' H1A3 0.9700
C1A' H1A4 0.9700
C2A' C3A' 1.518(17)
C2A' H2A3 0.9700
C2A' H2A4 0.9700
C3A' C4A' 1.463(17)
C3A' H3A3 0.9700
C3A' H3A4 0.9700
C4A' H4A4 0.9600
C4A' H4A5 0.9600
C4A' H4A6 0.9600
C1B C2B 1.476(5)
C1B H1B1 0.9700
C1B H1B2 0.9700
C2B C3B' 1.490(14)
C2B C3B 1.544(10)
C2B H2B1 0.9700
C2B H2B2 0.9700
C2B H2B3 1.11(17)
C2B H2B4 1.15(17)
C3B C4B 1.458(12)
C3B H3B1 0.9700
C3B H3B2 0.9700
C4B H4B1 0.9600
C4B H4B2 0.9600
C4B H4B3 0.9600
C3B' C4B' 1.457(17)
C3B' H3B3 0.9700
C3B' H3B4 0.9700
C4B' H4B4 0.9600
C4B' H4B5 0.9600
C4B' H4B6 0.9600
N2 N3 1.309(3)
N1 O2 1.214(4)
N1 O3 1.217(3)

loop_
_geom_hbond_atom_site_label_D
_geom_hbond_atom_site_label_H
_geom_hbond_atom_site_label_A
_geom_hbond_distance_DH
_geom_hbond_distance_HA
_geom_hbond_distance_DA
_geom_hbond_angle_DHA
_geom_hbond_site_symmetry_A
C3A H3A1 O2 0.97 2.57 3.415(16) 145.2 1_554
C1B H1B2 O2 0.97 2.55 3.516(4) 174.5 1_454
C9 H9A O3 0.96 2.63 3.539(5) 158.3 2_656

loop_
_geom_torsion_atom_site_label_1
_geom_torsion_atom_site_label_2
_geom_torsion_atom_site_label_3
_geom_torsion_atom_site_label_4
_geom_torsion
C4 C3 C2 C1 -0.1(4)
C4 C3 C2 N2 -179.8(3)
O1 C1 C2 C3 -177.8(3)
C6 C1 C2 C3 1.9(4)
O1 C1 C2 N2 1.9(4)
C6 C1 C2 N2 -178.5(2)
O1 C1 C6 C5 177.2(3)
C2 C1 C6 C5 -2.4(4)
C2 C3 C4 C5 -1.0(5)
C3 C4 C5 C6 0.4(5)
C3 C4 C5 N1 179.2(3)
C1 C6 C5 C4 1.4(4)
C1 C6 C5 N1 -177.5(3)
N3 C7 C10 O4 -177.6(4)
C8 C7 C10 O4 2.2(5)
N3 C7 C10 C11 2.8(4)
C8 C7 C10 C11 -177.4(3)
N3 C7 C8 O5 2.5(5)
C10 C7 C8 O5 -177.3(3)
N3 C7 C8 C9 -175.7(3)
C10 C7 C8 C9 4.5(5)
Sn1 C1A C2A C3A 172.5(11)
C1A C2A C3A C4A 72(3)
Sn1 C1A' C2A' C3A' -171.4(19)
C1A' C2A' C3A' C4A' -45(4)
Sn1 C1B C2B C3B' -172.6(10)
Sn1 C1B C2B C3B 178.9(7)
C1B C2B C3B C4B -175.4(9)
C3B' C2B C3B C4B 55(7)
C1B C2B C3B' C4B' -103(2)
C3B C2B C3B' C4B' -49(7)
C3 C2 N2 N3 -3.8(4)
C1 C2 N2 N3 176.6(2)
C3 C2 N2 Sn1 176.4(2)
C1 C2 N2 Sn1 -3.2(3)
C4 C5 N1 O2 167.8(3)
C6 C5 N1 O2 -13.3(5)
C4 C5 N1 O3 -12.1(4)
C6 C5 N1 O3 166.8(3)
C2 N2 N3 C7 178.3(3)
Sn1 N2 N3 C7 -2.0(4)
C8 C7 N3 N2 -0.3(5)
C10 C7 N3 N2 179.5(3)
C6 C1 O1 Sn1 -179.1(2)
C2 C1 O1 Sn1 0.6(3)
C7 C8 O5 Sn1 -2.7(5)
C9 C8 O5 Sn1 175.6(2)
